data_4078596
loop_
_publ_author_name
'Azhakar, Ramachandran'
'Ghadwal, Rajendra S.'
'Roesky, Herbert W.'
'Wolf, Hilke'
'Stalke, Dietmar'

_publ_section_title
;
 Facile Access to the Functionalized N-Donor Stabilized Silylenes
 PhC(NtBu)2SiX (X = PPh2, NPh2, NCy2, NiPr2, NMe2, N(SiMe3)2, OtBu)
;
_journal_issue 12
_journal_name_full Organometallics
_journal_page_first 4588
_journal_paper_doi 10.1021/om3003762
_journal_volume 31
_journal_year 2012
_chemical_formula_sum 'C27 H45 N3 Si'
_chemical_formula_weight 439.75
_chemical_name_systematic
; 
 ? 
;
_space_group_IT_number 14
_symmetry_space_group_name_Hall '-P 2ybc'
_symmetry_space_group_name_H-M 'P 1 21/c 1'
_atom_sites_solution_hydrogens geom
_atom_sites_solution_primary direct
_atom_sites_solution_secondary difmap
_audit_creation_method SHELXL-97
_cell_angle_alpha 90.00
_cell_angle_beta 111.70(2)
_cell_angle_gamma 90.00
_cell_formula_units_Z 4
_cell_length_a 15.040(4)
_cell_length_b 11.542(4)
_cell_length_c 16.516(6)
_cell_measurement_temperature 100(2)
_cell_volume 2663.9(16)
_computing_structure_refinement 'SHELXL-97 (Sheldrick, 2008)'
_computing_structure_solution 'SHELXS-97 (Sheldrick, 2008)'
_diffrn_ambient_temperature 100(2)
_diffrn_measured_fraction_theta_full 0.995
_diffrn_measured_fraction_theta_max 0.995
_diffrn_radiation_monochromator graphite
_diffrn_radiation_source 'fine-focus sealed tube'
_diffrn_radiation_type MoK\a
_diffrn_radiation_wavelength 0.71073
_diffrn_reflns_av_R_equivalents 0.0398
_diffrn_reflns_av_sigmaI/netI 0.0232
_diffrn_reflns_limit_h_max 18
_diffrn_reflns_limit_h_min -18
_diffrn_reflns_limit_k_max 14
_diffrn_reflns_limit_k_min -14
_diffrn_reflns_limit_l_max 20
_diffrn_reflns_limit_l_min -20
_diffrn_reflns_number 60239
_diffrn_reflns_theta_full 26.35
_diffrn_reflns_theta_max 26.35
_diffrn_reflns_theta_min 1.46
_exptl_absorpt_coefficient_mu 0.106
_exptl_absorpt_correction_T_max 0.9979
_exptl_absorpt_correction_T_min 0.9791
_exptl_crystal_density_diffrn 1.096
_exptl_crystal_density_method 'not measured'
_exptl_crystal_F_000 968
_exptl_crystal_size_max 0.20
_exptl_crystal_size_mid 0.10
_exptl_crystal_size_min 0.02
_refine_diff_density_max 0.291
_refine_diff_density_min -0.264
_refine_diff_density_rms 0.037
_refine_ls_extinction_method none
_refine_ls_goodness_of_fit_ref 1.043
_refine_ls_hydrogen_treatment mixed
_refine_ls_matrix_type full
_refine_ls_number_parameters 286
_refine_ls_number_reflns 5422
_refine_ls_number_restraints 0
_refine_ls_restrained_S_all 1.043
_refine_ls_R_factor_all 0.0493
_refine_ls_R_factor_gt 0.0379
_refine_ls_shift/su_max 0.001
_refine_ls_shift/su_mean 0.000
_refine_ls_structure_factor_coef Fsqd
_refine_ls_weighting_details 'calc w=1/[\s^2^(Fo^2^)+(0.0383P)^2^+1.1391P] where P=(Fo^2^+2Fc^2^)/3'
_refine_ls_weighting_scheme calc
_refine_ls_wR_factor_gt 0.0876
_refine_ls_wR_factor_ref 0.0921
_reflns_number_gt 4601
_reflns_number_total 5422
_reflns_threshold_expression >2sigma(I)
_cod_data_source_file om3003762_si_002.cif
_cod_data_source_block sad_a
_cod_original_cell_volume 2663.9(15)
_cod_database_code 4078596

loop_
_symmetry_equiv_pos_as_xyz
'x, y, z'
'-x, y+1/2, -z+1/2'
'-x, -y, -z'
'x, -y-1/2, z-1/2'

loop_
_atom_site_label
_atom_site_type_symbol
_atom_site_fract_x
_atom_site_fract_y
_atom_site_fract_z
_atom_site_U_iso_or_equiv
_atom_site_adp_type
_atom_site_occupancy
_atom_site_symmetry_multiplicity
_atom_site_calc_flag
_atom_site_refinement_flags
Si1 Si 0.68814(3) 0.73253(3) 0.31493(2) 0.01748(10) Uani 1 1 d .
N1 N 0.65186(8) 0.65158(9) 0.20781(7) 0.0176(2) Uani 1 1 d .
C1 C 0.67589(9) 0.54972(11) 0.24792(8) 0.0173(3) Uani 1 1 d .
N2 N 0.72356(8) 0.57430(9) 0.33193(7) 0.0183(2) Uani 1 1 d .
C2 C 0.65510(9) 0.43177(11) 0.20801(8) 0.0176(3) Uani 1 1 d .
N3 N 0.79415(8) 0.80076(9) 0.32197(7) 0.0174(2) Uani 1 1 d .
C3 C 0.72190(10) 0.38114(12) 0.17884(9) 0.0206(3) Uani 1 1 d .
H3 H 0.7781 0.4226 0.1833 0.025 Uiso 1 1 calc R
C4 C 0.70711(10) 0.27090(12) 0.14335(9) 0.0228(3) Uani 1 1 d .
H4 H 0.7531 0.2371 0.1237 0.027 Uiso 1 1 calc R
C7 C 0.57262(10) 0.37007(12) 0.19994(9) 0.0215(3) Uani 1 1 d .
H7 H 0.5260 0.4039 0.2188 0.026 Uiso 1 1 calc R
C6 C 0.55831(10) 0.25949(12) 0.16448(9) 0.0240(3) Uani 1 1 d .
H6 H 0.5021 0.2177 0.1595 0.029 Uiso 1 1 calc R
C5 C 0.62540(10) 0.20990(12) 0.13644(9) 0.0232(3) Uani 1 1 d .
H5 H 0.6155 0.1340 0.1124 0.028 Uiso 1 1 calc R
C9 C 0.84272(10) 0.42333(12) 0.40394(9) 0.0255(3) Uani 1 1 d .
H9A H 0.8183 0.3706 0.3540 0.038 Uiso 1 1 calc R
H9B H 0.8705 0.3782 0.4577 0.038 Uiso 1 1 calc R
H9C H 0.8920 0.4735 0.3970 0.038 Uiso 1 1 calc R
C8 C 0.76068(10) 0.49771(12) 0.40872(9) 0.0214(3) Uani 1 1 d .
C10 C 0.79920(12) 0.57787(13) 0.48790(9) 0.0293(3) Uani 1 1 d .
H10A H 0.8491 0.6279 0.4820 0.044 Uiso 1 1 calc R
H10B H 0.8262 0.5312 0.5410 0.044 Uiso 1 1 calc R
H10C H 0.7470 0.6258 0.4914 0.044 Uiso 1 1 calc R
C11 C 0.68125(11) 0.42253(13) 0.41864(10) 0.0279(3) Uani 1 1 d .
H11A H 0.6283 0.4721 0.4184 0.042 Uiso 1 1 calc R
H11B H 0.7066 0.3799 0.4738 0.042 Uiso 1 1 calc R
H11C H 0.6582 0.3675 0.3701 0.042 Uiso 1 1 calc R
C12 C 0.59244(10) 0.67881(12) 0.11619(9) 0.0206(3) Uani 1 1 d .
C13 C 0.58495(11) 0.81067(13) 0.11047(10) 0.0275(3) Uani 1 1 d .
H13A H 0.5482 0.8336 0.0502 0.041 Uiso 1 1 calc R
H13B H 0.6493 0.8443 0.1291 0.041 Uiso 1 1 calc R
H13C H 0.5526 0.8388 0.1484 0.041 Uiso 1 1 calc R
C14 C 0.64264(12) 0.63623(14) 0.05634(9) 0.0309(4) Uani 1 1 d .
H14A H 0.6071 0.6626 -0.0033 0.046 Uiso 1 1 calc R
H14B H 0.6452 0.5514 0.0575 0.046 Uiso 1 1 calc R
H14C H 0.7078 0.6674 0.0765 0.046 Uiso 1 1 calc R
C15 C 0.49203(11) 0.62782(15) 0.08938(10) 0.0339(4) Uani 1 1 d .
H15A H 0.4529 0.6545 0.0306 0.051 Uiso 1 1 calc R
H15B H 0.4628 0.6532 0.1305 0.051 Uiso 1 1 calc R
H15C H 0.4959 0.5431 0.0899 0.051 Uiso 1 1 calc R
C16 C 0.86390(9) 0.74891(11) 0.28999(8) 0.0178(3) Uani 1 1 d .
H16 H 0.8360 0.6734 0.2627 0.021 Uiso 1 1 calc R
C17 C 0.96036(10) 0.72027(12) 0.36199(9) 0.0208(3) Uani 1 1 d .
H17A H 0.9916 0.7929 0.3904 0.025 Uiso 1 1 calc R
H17B H 0.9495 0.6713 0.4067 0.025 Uiso 1 1 calc R
C18 C 1.02600(11) 0.65691(14) 0.32532(10) 0.0283(3) Uani 1 1 d .
H18A H 1.0885 0.6424 0.3727 0.034 Uiso 1 1 calc R
H18B H 0.9975 0.5811 0.3016 0.034 Uiso 1 1 calc R
C19 C 1.04124(11) 0.72732(16) 0.25380(10) 0.0330(4) Uani 1 1 d .
H19A H 1.0810 0.6824 0.2288 0.040 Uiso 1 1 calc R
H19B H 1.0760 0.7995 0.2789 0.040 Uiso 1 1 calc R
C20 C 0.94622(11) 0.75746(15) 0.18196(10) 0.0313(4) Uani 1 1 d .
H20A H 0.9149 0.6855 0.1524 0.038 Uiso 1 1 calc R
H20B H 0.9580 0.8074 0.1382 0.038 Uiso 1 1 calc R
C21 C 0.87993(10) 0.82017(13) 0.21844(9) 0.0238(3) Uani 1 1 d .
H21A H 0.8176 0.8347 0.1708 0.029 Uiso 1 1 calc R
H21B H 0.9082 0.8960 0.2425 0.029 Uiso 1 1 calc R
C22 C 0.82063(10) 0.91326(11) 0.36656(8) 0.0187(3) Uani 1 1 d .
H22 H 0.8805 0.9396 0.3591 0.022 Uiso 1 1 calc R
C23 C 0.74465(11) 1.00539(12) 0.32584(10) 0.0265(3) Uani 1 1 d .
H23A H 0.6831 0.9793 0.3285 0.032 Uiso 1 1 calc R
H23B H 0.7356 1.0151 0.2637 0.032 Uiso 1 1 calc R
C24 C 0.77205(12) 1.12174(12) 0.37224(10) 0.0298(3) Uani 1 1 d .
H24A H 0.8297 1.1521 0.3640 0.036 Uiso 1 1 calc R
H24B H 0.7193 1.1777 0.3460 0.036 Uiso 1 1 calc R
C25 C 0.79205(11) 1.11061(12) 0.46900(10) 0.0273(3) Uani 1 1 d .
H25A H 0.7327 1.0876 0.4775 0.033 Uiso 1 1 calc R
H25B H 0.8128 1.1865 0.4977 0.033 Uiso 1 1 calc R
C26 C 0.86955(11) 1.02075(12) 0.51061(9) 0.0265(3) Uani 1 1 d .
H26A H 0.8787 1.0115 0.5728 0.032 Uiso 1 1 calc R
H26B H 0.9307 1.0480 0.5077 0.032 Uiso 1 1 calc R
C27 C 0.84303(10) 0.90394(12) 0.46451(9) 0.0217(3) Uani 1 1 d .
H27A H 0.7865 0.8723 0.4740 0.026 Uiso 1 1 calc R
H27B H 0.8967 0.8491 0.4904 0.026 Uiso 1 1 calc R

loop_
_atom_site_aniso_label
_atom_site_aniso_U_11
_atom_site_aniso_U_22
_atom_site_aniso_U_33
_atom_site_aniso_U_23
_atom_site_aniso_U_13
_atom_site_aniso_U_12
Si1 0.0195(2) 0.01617(18) 0.01832(19) -0.00184(15) 0.00883(15) -0.00074(15)
N1 0.0181(6) 0.0175(6) 0.0158(5) -0.0007(4) 0.0047(4) 0.0005(4)
C1 0.0153(6) 0.0199(7) 0.0187(7) -0.0016(5) 0.0087(5) -0.0018(5)
N2 0.0249(6) 0.0146(5) 0.0152(5) -0.0006(4) 0.0072(5) -0.0016(5)
C2 0.0196(7) 0.0175(7) 0.0141(6) -0.0008(5) 0.0044(5) -0.0003(5)
N3 0.0208(6) 0.0145(6) 0.0182(6) -0.0026(4) 0.0085(5) -0.0008(4)
C3 0.0190(7) 0.0225(7) 0.0192(7) -0.0013(6) 0.0059(5) -0.0019(6)
C4 0.0245(7) 0.0241(7) 0.0187(7) -0.0022(6) 0.0068(6) 0.0038(6)
C7 0.0197(7) 0.0237(7) 0.0212(7) -0.0001(6) 0.0079(6) -0.0001(6)
C6 0.0220(7) 0.0233(7) 0.0235(7) -0.0002(6) 0.0046(6) -0.0050(6)
C5 0.0287(8) 0.0168(7) 0.0193(7) -0.0028(5) 0.0031(6) 0.0000(6)
C9 0.0306(8) 0.0208(7) 0.0223(7) 0.0017(6) 0.0064(6) 0.0005(6)
C8 0.0307(8) 0.0177(7) 0.0154(7) 0.0019(5) 0.0080(6) -0.0012(6)
C10 0.0480(10) 0.0213(7) 0.0157(7) 0.0015(6) 0.0083(7) -0.0006(7)
C11 0.0382(9) 0.0243(8) 0.0257(8) 0.0041(6) 0.0171(7) -0.0031(7)
C12 0.0198(7) 0.0223(7) 0.0162(7) 0.0008(6) 0.0024(5) -0.0001(6)
C13 0.0276(8) 0.0253(8) 0.0240(7) 0.0043(6) 0.0028(6) 0.0040(6)
C14 0.0398(9) 0.0329(9) 0.0184(7) 0.0020(6) 0.0091(7) 0.0061(7)
C15 0.0238(8) 0.0358(9) 0.0314(9) 0.0076(7) -0.0025(6) -0.0036(7)
C16 0.0183(7) 0.0176(7) 0.0179(6) -0.0031(5) 0.0070(5) -0.0011(5)
C17 0.0218(7) 0.0218(7) 0.0186(7) 0.0015(6) 0.0073(6) 0.0007(6)
C18 0.0228(7) 0.0322(8) 0.0293(8) 0.0023(7) 0.0089(6) 0.0074(6)
C19 0.0243(8) 0.0499(10) 0.0285(8) 0.0010(7) 0.0139(7) 0.0055(7)
C20 0.0271(8) 0.0491(10) 0.0205(7) 0.0011(7) 0.0122(6) 0.0032(7)
C21 0.0214(7) 0.0325(8) 0.0172(7) 0.0033(6) 0.0068(6) 0.0011(6)
C22 0.0229(7) 0.0147(6) 0.0196(7) -0.0027(5) 0.0092(6) -0.0023(5)
C23 0.0369(9) 0.0170(7) 0.0225(7) 0.0013(6) 0.0075(6) 0.0045(6)
C24 0.0421(9) 0.0162(7) 0.0320(8) 0.0003(6) 0.0147(7) 0.0041(6)
C25 0.0364(8) 0.0181(7) 0.0326(8) -0.0069(6) 0.0191(7) -0.0018(6)
C26 0.0339(8) 0.0234(8) 0.0218(7) -0.0067(6) 0.0099(6) -0.0018(6)
C27 0.0289(8) 0.0171(7) 0.0185(7) -0.0009(5) 0.0080(6) 0.0005(6)

loop_
_atom_type_symbol
_atom_type_description
_atom_type_scat_dispersion_real
_atom_type_scat_dispersion_imag
_atom_type_scat_source
C C 0.0033 0.0016 'International Tables Vol C Tables 4.2.6.8 and 6.1.1.4'
H H 0.0000 0.0000 'International Tables Vol C Tables 4.2.6.8 and 6.1.1.4'
N N 0.0061 0.0033 'International Tables Vol C Tables 4.2.6.8 and 6.1.1.4'
Si Si 0.0817 0.0704 'International Tables Vol C Tables 4.2.6.8 and 6.1.1.4'

loop_
_geom_angle_atom_site_label_1
_geom_angle_atom_site_label_2
_geom_angle_atom_site_label_3
_geom_angle
N3 Si1 N1 103.04(5)
N3 Si1 N2 103.03(5)
N1 Si1 N2 68.34(5)
N3 Si1 C1 110.26(5)
N1 Si1 C1 34.37(5)
N2 Si1 C1 34.48(5)
C1 N1 C12 130.28(11)
C1 N1 Si1 92.26(8)
C12 N1 Si1 135.02(9)
N1 C1 N2 105.77(11)
N1 C1 C2 127.64(12)
N2 C1 C2 126.59(12)
N1 C1 Si1 53.37(7)
N2 C1 Si1 53.39(7)
C2 C1 Si1 171.69(9)
C1 N2 C8 130.74(11)
C1 N2 Si1 92.14(8)
C8 N2 Si1 134.53(9)
C3 C2 C7 118.87(12)
C3 C2 C1 118.34(12)
C7 C2 C1 122.79(12)
C16 N3 C22 116.29(10)
C16 N3 Si1 123.40(9)
C22 N3 Si1 120.20(9)
C4 C3 C2 120.57(13)
C4 C3 H3 119.7
C2 C3 H3 119.7
C5 C4 C3 120.09(13)
C5 C4 H4 120.0
C3 C4 H4 120.0
C6 C7 C2 120.28(13)
C6 C7 H7 119.9
C2 C7 H7 119.9
C5 C6 C7 120.29(13)
C5 C6 H6 119.9
C7 C6 H6 119.9
C6 C5 C4 119.89(13)
C6 C5 H5 120.1
C4 C5 H5 120.1
C8 C9 H9A 109.5
C8 C9 H9B 109.5
H9A C9 H9B 109.5
C8 C9 H9C 109.5
H9A C9 H9C 109.5
H9B C9 H9C 109.5
N2 C8 C9 110.37(11)
N2 C8 C10 106.00(11)
C9 C8 C10 109.01(12)
N2 C8 C11 111.64(12)
C9 C8 C11 111.30(12)
C10 C8 C11 108.33(12)
C8 C10 H10A 109.5
C8 C10 H10B 109.5
H10A C10 H10B 109.5
C8 C10 H10C 109.5
H10A C10 H10C 109.5
H10B C10 H10C 109.5
C8 C11 H11A 109.5
C8 C11 H11B 109.5
H11A C11 H11B 109.5
C8 C11 H11C 109.5
H11A C11 H11C 109.5
H11B C11 H11C 109.5
N1 C12 C15 111.94(11)
N1 C12 C13 106.15(11)
C15 C12 C13 108.91(12)
N1 C12 C14 109.70(11)
C15 C12 C14 111.13(13)
C13 C12 C14 108.85(12)
C12 C13 H13A 109.5
C12 C13 H13B 109.5
H13A C13 H13B 109.5
C12 C13 H13C 109.5
H13A C13 H13C 109.5
H13B C13 H13C 109.5
C12 C14 H14A 109.5
C12 C14 H14B 109.5
H14A C14 H14B 109.5
C12 C14 H14C 109.5
H14A C14 H14C 109.5
H14B C14 H14C 109.5
C12 C15 H15A 109.5
C12 C15 H15B 109.5
H15A C15 H15B 109.5
C12 C15 H15C 109.5
H15A C15 H15C 109.5
H15B C15 H15C 109.5
N3 C16 C21 113.40(11)
N3 C16 C17 113.98(11)
C21 C16 C17 109.92(11)
N3 C16 H16 106.3
C21 C16 H16 106.3
C17 C16 H16 106.3
C18 C17 C16 111.20(11)
C18 C17 H17A 109.4
C16 C17 H17A 109.4
C18 C17 H17B 109.4
C16 C17 H17B 109.4
H17A C17 H17B 108.0
C19 C18 C17 111.02(12)
C19 C18 H18A 109.4
C17 C18 H18A 109.4
C19 C18 H18B 109.4
C17 C18 H18B 109.4
H18A C18 H18B 108.0
C18 C19 C20 111.11(13)
C18 C19 H19A 109.4
C20 C19 H19A 109.4
C18 C19 H19B 109.4
C20 C19 H19B 109.4
H19A C19 H19B 108.0
C19 C20 C21 111.29(12)
C19 C20 H20A 109.4
C21 C20 H20A 109.4
C19 C20 H20B 109.4
C21 C20 H20B 109.4
H20A C20 H20B 108.0
C20 C21 C16 111.27(12)
C20 C21 H21A 109.4
C16 C21 H21A 109.4
C20 C21 H21B 109.4
C16 C21 H21B 109.4
H21A C21 H21B 108.0
N3 C22 C23 112.00(11)
N3 C22 C27 112.32(11)
C23 C22 C27 110.61(11)
N3 C22 H22 107.2
C23 C22 H22 107.2
C27 C22 H22 107.2
C22 C23 C24 111.93(12)
C22 C23 H23A 109.2
C24 C23 H23A 109.2
C22 C23 H23B 109.2
C24 C23 H23B 109.2
H23A C23 H23B 107.9
C25 C24 C23 111.46(12)
C25 C24 H24A 109.3
C23 C24 H24A 109.3
C25 C24 H24B 109.3
C23 C24 H24B 109.3
H24A C24 H24B 108.0
C24 C25 C26 110.71(12)
C24 C25 H25A 109.5
C26 C25 H25A 109.5
C24 C25 H25B 109.5
C26 C25 H25B 109.5
H25A C25 H25B 108.1
C25 C26 C27 111.20(12)
C25 C26 H26A 109.4
C27 C26 H26A 109.4
C25 C26 H26B 109.4
C27 C26 H26B 109.4
H26A C26 H26B 108.0
C26 C27 C22 112.33(11)
C26 C27 H27A 109.1
C22 C27 H27A 109.1
C26 C27 H27B 109.1
C22 C27 H27B 109.1
H27A C27 H27B 107.9

loop_
_geom_bond_atom_site_label_1
_geom_bond_atom_site_label_2
_geom_bond_distance
Si1 N3 1.7432(12)
Si1 N1 1.8939(13)
Si1 N2 1.8940(13)
Si1 C1 2.3580(15)
N1 C1 1.3321(17)
N1 C12 1.4789(17)
C1 N2 1.3358(17)
C1 C2 1.4943(19)
N2 C8 1.4757(17)
C2 C3 1.3931(19)
C2 C7 1.3934(19)
N3 C16 1.4654(17)
N3 C22 1.4732(17)
C3 C4 1.384(2)
C3 H3 0.9500
C4 C5 1.384(2)
C4 H4 0.9500
C7 C6 1.387(2)
C7 H7 0.9500
C6 C5 1.381(2)
C6 H6 0.9500
C5 H5 0.9500
C9 C8 1.529(2)
C9 H9A 0.9800
C9 H9B 0.9800
C9 H9C 0.9800
C8 C10 1.530(2)
C8 C11 1.534(2)
C10 H10A 0.9800
C10 H10B 0.9800
C10 H10C 0.9800
C11 H11A 0.9800
C11 H11B 0.9800
C11 H11C 0.9800
C12 C15 1.526(2)
C12 C13 1.526(2)
C12 C14 1.530(2)
C13 H13A 0.9800
C13 H13B 0.9800
C13 H13C 0.9800
C14 H14A 0.9800
C14 H14B 0.9800
C14 H14C 0.9800
C15 H15A 0.9800
C15 H15B 0.9800
C15 H15C 0.9800
C16 C21 1.5302(19)
C16 C17 1.5337(19)
C16 H16 1.0000
C17 C18 1.5226(19)
C17 H17A 0.9900
C17 H17B 0.9900
C18 C19 1.519(2)
C18 H18A 0.9900
C18 H18B 0.9900
C19 C20 1.522(2)
C19 H19A 0.9900
C19 H19B 0.9900
C20 C21 1.525(2)
C20 H20A 0.9900
C20 H20B 0.9900
C21 H21A 0.9900
C21 H21B 0.9900
C22 C23 1.5233(19)
C22 C27 1.5293(19)
C22 H22 1.0000
C23 C24 1.525(2)
C23 H23A 0.9900
C23 H23B 0.9900
C24 C25 1.518(2)
C24 H24A 0.9900
C24 H24B 0.9900
C25 C26 1.521(2)
C25 H25A 0.9900
C25 H25B 0.9900
C26 C27 1.5270(19)
C26 H26A 0.9900
C26 H26B 0.9900
C27 H27A 0.9900
C27 H27B 0.9900
